data_7711166
loop_
_publ_author_name
'Miao, linkun'
'Yeganeh, Amir'
'Yeung, Jason'
'Stephan, Douglas W.'

_publ_section_title
;
 Reactions of A Lewis acidic methylene phosphonium cationic adduct with
 olefins
;
_journal_name_full 'Dalton Transactions'
_journal_paper_doi 10.1039/D2DT02855G
_journal_year 2022
_chemical_formula_moiety 'C40 H36 P2, 2(C F3 O3 S)'
_chemical_formula_sum 'C42 H36 F6 O6 P2 S2'
_chemical_formula_weight 876.77
_space_group_crystal_system triclinic
_space_group_IT_number 2
_space_group_name_Hall '-P 1'
_space_group_name_H-M_alt 'P -1'
_atom_sites_solution_hydrogens geom
_audit_creation_date 2022-06-16
_audit_creation_method
;
Olex2 1.3
(compiled 2020.11.12 svn.r5f609507 for OlexSys, GUI svn.r6408)
;
_audit_update_record
;
2022-07-31 deposited with the CCDC.	2022-09-05 downloaded from the CCDC.
;
_cell_angle_alpha 86.981(7)
_cell_angle_beta 82.275(5)
_cell_angle_gamma 83.804(5)
_cell_formula_units_Z 2
_cell_length_a 9.1211(19)
_cell_length_b 12.648(5)
_cell_length_c 17.550(7)
_cell_measurement_reflns_used 4117
_cell_measurement_temperature 150.0
_cell_measurement_theta_max 22.85
_cell_measurement_theta_min 3.46
_cell_volume 1993.0(12)
_computing_molecular_graphics 'Olex2 1.3 (Dolomanov et al., 2009)'
_computing_publication_material 'Olex2 1.3 (Dolomanov et al., 2009)'
_computing_structure_refinement 'XL  (Sheldrick, 2008)'
_computing_structure_solution 'SHELXT 2014/5 (Sheldrick, 2014)'
_diffrn_ambient_temperature 150.0
_diffrn_measured_fraction_theta_full 0.997
_diffrn_measured_fraction_theta_max 0.997
_diffrn_measurement_device_type 'Bruker APEX-II CCD'
_diffrn_measurement_method '\f and \w scans'
_diffrn_radiation_type MoK\a
_diffrn_radiation_wavelength 0.71073
_diffrn_reflns_av_R_equivalents 0.1444
_diffrn_reflns_av_unetI/netI 0.1314
_diffrn_reflns_Laue_measured_fraction_full 0.997
_diffrn_reflns_Laue_measured_fraction_max 0.997
_diffrn_reflns_limit_h_max 10
_diffrn_reflns_limit_h_min -10
_diffrn_reflns_limit_k_max 15
_diffrn_reflns_limit_k_min -15
_diffrn_reflns_limit_l_max 20
_diffrn_reflns_limit_l_min -20
_diffrn_reflns_number 32776
_diffrn_reflns_point_group_measured_fraction_full 0.997
_diffrn_reflns_point_group_measured_fraction_max 0.997
_diffrn_reflns_theta_full 25.000
_diffrn_reflns_theta_max 25.000
_diffrn_reflns_theta_min 1.621
_diffrn_standards_number 0
_exptl_absorpt_coefficient_mu 0.290
_exptl_absorpt_correction_T_max 0.7199
_exptl_absorpt_correction_T_min 0.5973
_exptl_absorpt_correction_type none
_exptl_absorpt_process_details
;
SADABS-2016/2 (Bruker,2016/2) was used for absorption correction.
wR2(int) was 0.1275 before and 0.1078 after correction.
The Ratio of minimum to maximum transmission is 0.8297.
The \l/2 correction factor is Not present.
;
_exptl_crystal_density_diffrn 1.461
_exptl_crystal_description block
_exptl_crystal_F_000 904
_exptl_crystal_size_max 0.03
_exptl_crystal_size_mid 0.03
_exptl_crystal_size_min 0.02
_refine_diff_density_max 0.541
_refine_diff_density_min -0.601
_refine_diff_density_rms 0.127
_refine_ls_extinction_method none
_refine_ls_goodness_of_fit_ref 1.009
_refine_ls_hydrogen_treatment constr
_refine_ls_matrix_type full
_refine_ls_number_parameters 524
_refine_ls_number_reflns 6982
_refine_ls_number_restraints 0
_refine_ls_restrained_S_all 1.009
_refine_ls_R_factor_all 0.1232
_refine_ls_R_factor_gt 0.0664
_refine_ls_shift/su_max 0.000
_refine_ls_shift/su_mean 0.000
_refine_ls_structure_factor_coef Fsqd
_refine_ls_weighting_details 'w=1/[\s^2^(Fo^2^)+(0.1195P)^2^] where P=(Fo^2^+2Fc^2^)/3'
_refine_ls_weighting_scheme calc
_refine_ls_wR_factor_gt 0.1688
_refine_ls_wR_factor_ref 0.2170
_reflns_Friedel_coverage 0.000
_reflns_number_gt 4338
_reflns_number_total 6982
_reflns_threshold_expression 'I > 2\s(I)'
_cod_data_source_file d2dt02855g2.cif
_cod_data_source_block fin_a_CCDC1
_cod_original_cell_volume 1993.1(11)
_cod_database_code 7711166
_shelx_shelxl_version_number 2018/3
_shelx_space_group_comment
;
The symmetry employed for this shelxl refinement is uniquely defined
by the following loop, which should always be used as a source of
symmetry information in preference to the above space-group names.
They are only intended as comments.
;
_shelx_estimated_absorpt_t_max 0.994
_shelx_estimated_absorpt_t_min 0.991
_olex2_refinement_description
;
1. Fixed Uiso
 At 1.2 times of:
  All C(H) groups, All C(H,H) groups
 At 1.5 times of:
  All C(H,H,H) groups
2.a Secondary CH2 refined with riding coordinates:
 C00W(H00A,H00B)
2.b Aromatic/amide H refined with riding coordinates:
 C00I(H00I), C00K(H00K), C00N(H00N), C00O(H00O), C00P(H00P), C00Q(H00Q),
 C00R(H00R), C00S(H00S), C00T(H00T), C00U(H00U), C00X(H00X), C010(H010),
 C011(H011), C013(H013), C014(H014), C015(H015), C016(H016), C017(H017),
 C018(H018), C019(H019), C01A(H01A), C01B(H01B), C01C(H01C), C01D(H01D),
 C01E(H01E), C01F(H01F), C01G(H01G), C01H(H01H), C01I(H01I), C01J(H01J),
 C01K(H01K)
2.c Idealised Me refined as rotating group:
 C00Y(H00C,H00D,H00E)
;
_olex2_submission_special_instructions 'No special instructions were received'

loop_
_space_group_symop_operation_xyz
'x, y, z'
'-x, -y, -z'

loop_
_atom_site_label
_atom_site_type_symbol
_atom_site_fract_x
_atom_site_fract_y
_atom_site_fract_z
_atom_site_U_iso_or_equiv
_atom_site_adp_type
_atom_site_occupancy
_atom_site_site_symmetry_order
_atom_site_calc_flag
_atom_site_refinement_flags_posn
_atom_site_refinement_flags_adp
_atom_site_refinement_flags_occupancy
_atom_site_disorder_assembly
_atom_site_disorder_group
P001 P 0.55953(12) 0.05422(10) 0.81400(7) 0.0192(3) Uani 1 1 d . . . . .
P002 P 0.57825(12) 0.30076(9) 0.77047(7) 0.0177(3) Uani 1 1 d . . . . .
S003 S 0.70251(13) 0.74532(10) 0.95126(8) 0.0281(3) Uani 1 1 d . . . . .
S004 S 0.24555(13) 0.14103(11) 0.63061(8) 0.0298(4) Uani 1 1 d . . . . .
F005 F 0.6488(4) 0.5497(3) 0.9897(2) 0.0563(10) Uani 1 1 d . . . . .
F006 F 0.0891(4) 0.3249(3) 0.6142(2) 0.0605(10) Uani 1 1 d . . . . .
F007 F 0.8222(4) 0.5620(3) 0.8972(2) 0.0616(11) Uani 1 1 d . . . . .
O008 O 0.2595(4) 0.0440(3) 0.5904(2) 0.0448(10) Uani 1 1 d . . . . .
F009 F 0.1725(4) 0.2512(3) 0.5082(2) 0.0660(11) Uani 1 1 d . . . . .
O00A O 0.1734(4) 0.1366(3) 0.7082(2) 0.0470(11) Uani 1 1 d . . . . .
F00B F -0.0097(3) 0.1911(3) 0.5817(2) 0.0687(12) Uani 1 1 d . . . . .
F00C F 0.8606(4) 0.5859(3) 1.0121(2) 0.0761(12) Uani 1 1 d . . . . .
O00D O 0.3784(4) 0.1949(3) 0.6232(3) 0.0547(12) Uani 1 1 d . . . . .
O00E O 0.8337(4) 0.7908(3) 0.9190(3) 0.0578(12) Uani 1 1 d . . . . .
O00F O 0.6521(5) 0.7759(3) 1.0282(2) 0.0612(13) Uani 1 1 d . . . . .
C00G C 0.7268(4) 0.3543(4) 0.5394(3) 0.0188(10) Uani 1 1 d . . . . .
C00H C 0.7207(5) 0.2929(4) 0.8322(3) 0.0194(10) Uani 1 1 d . . . . .
C00I C 0.4709(5) 0.5022(4) 0.8255(3) 0.0218(11) Uani 1 1 d . . . . .
H00I H 0.567823 0.507951 0.838043 0.026 Uiso 1 1 calc R U . . .
C00J C 0.6905(5) 0.0111(4) 0.7343(3) 0.0209(11) Uani 1 1 d . . . . .
C00K C 0.3932(5) -0.1053(4) 0.7802(3) 0.0273(12) Uani 1 1 d . . . . .
H00K H 0.472343 -0.125090 0.741017 0.033 Uiso 1 1 calc R U . . .
C00L C 0.4033(5) -0.0227(4) 0.8279(3) 0.0214(11) Uani 1 1 d . . . . .
C00M C 0.6830(5) 0.4836(4) 0.6480(3) 0.0198(10) Uani 1 1 d . . . . .
C00N C 0.7851(5) 0.5048(4) 0.6968(3) 0.0229(11) Uani 1 1 d . . . . .
H00N H 0.850423 0.448215 0.714884 0.028 Uiso 1 1 calc R U . . .
C00O C 0.6840(5) 0.3114(4) 0.9108(3) 0.0232(11) Uani 1 1 d . . . . .
H00O H 0.586108 0.339428 0.930425 0.028 Uiso 1 1 calc R U . . .
C00P C 0.8655(5) 0.2521(4) 0.8041(3) 0.0245(11) Uani 1 1 d . . . . .
H00P H 0.891896 0.239301 0.750875 0.029 Uiso 1 1 calc R U . . .
C00Q C 0.7497(5) 0.2419(4) 0.4309(3) 0.0299(12) Uani 1 1 d . . . . .
H00Q H 0.728826 0.178854 0.409098 0.036 Uiso 1 1 calc R U . . .
C00R C 0.7908(5) 0.2887(4) 0.9594(3) 0.0302(12) Uani 1 1 d . . . . .
H00R H 0.766506 0.301205 1.012716 0.036 Uiso 1 1 calc R U . . .
C00S C 0.3592(5) 0.5828(4) 0.8422(3) 0.0259(11) Uani 1 1 d . . . . .
H00S H 0.379669 0.645013 0.865210 0.031 Uiso 1 1 calc R U . . .
C00T C 0.6503(5) 0.2905(4) 0.6722(3) 0.0206(11) Uani 1 1 d . . . . .
H00T H 0.669613 0.221037 0.652732 0.025 Uiso 1 1 calc R U . . .
C00U C 0.6461(5) 0.0099(4) 0.6611(3) 0.0263(12) Uani 1 1 d . . . . .
H00U H 0.545554 0.030922 0.653878 0.032 Uiso 1 1 calc R U . . .
C00V C 0.6808(4) 0.3737(4) 0.6219(3) 0.0207(11) Uani 1 1 d . . . . .
C00W C 0.4741(4) 0.1868(3) 0.7961(3) 0.0177(10) Uani 1 1 d . . . . .
H00A H 0.404610 0.205405 0.842883 0.021 Uiso 1 1 calc R U . . .
H00B H 0.412099 0.181852 0.754487 0.021 Uiso 1 1 calc R U . . .
C00X C 0.2984(5) 0.4057(4) 0.7709(3) 0.0292(12) Uani 1 1 d . . . . .
H00X H 0.277351 0.346315 0.744691 0.035 Uiso 1 1 calc R U . . .
C00Y C 0.6440(5) 0.0480(4) 0.9009(3) 0.0252(11) Uani 1 1 d . . . . .
H00C H 0.673689 -0.026504 0.915022 0.038 Uiso 1 1 calc R U . . .
H00D H 0.572494 0.079494 0.942353 0.038 Uiso 1 1 calc R U . . .
H00E H 0.731815 0.087457 0.892789 0.038 Uiso 1 1 calc R U . . .
O00Z O 0.5885(5) 0.7473(4) 0.9037(3) 0.0737(15) Uani 1 1 d . . . . .
C010 C 0.6920(5) 0.2637(4) 0.5060(3) 0.0247(11) Uani 1 1 d . . . . .
H010 H 0.628576 0.217134 0.534966 0.030 Uiso 1 1 calc R U . . .
C011 C 0.9697(5) 0.2306(4) 0.8546(3) 0.0311(13) Uani 1 1 d . . . . .
H011 H 1.068389 0.203281 0.835823 0.037 Uiso 1 1 calc R U . . .
C012 C 0.4414(5) 0.4112(4) 0.7898(3) 0.0196(10) Uani 1 1 d . . . . .
C013 C 0.8370(6) 0.3108(4) 0.3874(3) 0.0357(13) Uani 1 1 d . . . . .
H013 H 0.876412 0.294955 0.335892 0.043 Uiso 1 1 calc R U . . .
C014 C 0.7915(5) 0.6079(4) 0.7188(3) 0.0283(12) Uani 1 1 d . . . . .
H014 H 0.860048 0.621343 0.752503 0.034 Uiso 1 1 calc R U . . .
C015 C 0.8382(5) -0.0199(4) 0.7441(3) 0.0296(12) Uani 1 1 d . . . . .
H015 H 0.868882 -0.020372 0.793771 0.035 Uiso 1 1 calc R U . . .
C016 C 0.6994(5) 0.6900(4) 0.6923(3) 0.0338(13) Uani 1 1 d . . . . .
H016 H 0.705577 0.760556 0.706608 0.041 Uiso 1 1 calc R U . . .
C017 C 0.2894(5) 0.0029(4) 0.8873(3) 0.0302(12) Uani 1 1 d . . . . .
H017 H 0.297077 0.058093 0.920740 0.036 Uiso 1 1 calc R U . . .
C018 C 0.8116(5) 0.4250(4) 0.4939(3) 0.0305(12) Uani 1 1 d . . . . .
H018 H 0.831142 0.488991 0.514919 0.037 Uiso 1 1 calc R U . . .
C019 C 0.8678(6) 0.4032(5) 0.4186(3) 0.0376(14) Uani 1 1 d . . . . .
H019 H 0.927003 0.451223 0.388328 0.045 Uiso 1 1 calc R U . . .
C01A C 0.7483(6) -0.0219(4) 0.5996(3) 0.0350(13) Uani 1 1 d . . . . .
H01A H 0.718393 -0.023217 0.549873 0.042 Uiso 1 1 calc R U . . .
C01B C 0.2666(5) -0.1582(4) 0.7905(3) 0.0329(13) Uani 1 1 d . . . . .
H01B H 0.258188 -0.213419 0.757147 0.039 Uiso 1 1 calc R U . . .
C01C C 0.1883(5) 0.4864(4) 0.7902(3) 0.0362(14) Uani 1 1 d . . . . .
H01C H 0.090364 0.481436 0.778890 0.043 Uiso 1 1 calc R U . . .
C01D C 0.8955(6) -0.0522(5) 0.6103(3) 0.0421(15) Uani 1 1 d . . . . .
H01D H 0.965694 -0.074500 0.567724 0.050 Uiso 1 1 calc R U . . .
C01E C 0.9326(5) 0.2481(4) 0.9311(3) 0.0317(13) Uani 1 1 d . . . . .
H01E H 1.005294 0.232179 0.965157 0.038 Uiso 1 1 calc R U . . .
C01F C 0.2188(5) 0.5739(4) 0.8258(3) 0.0323(13) Uani 1 1 d . . . . .
H01F H 0.141567 0.628922 0.839265 0.039 Uiso 1 1 calc R U . . .
C01G C 0.1655(6) -0.0524(4) 0.8971(3) 0.0375(14) Uani 1 1 d . . . . .
H01G H 0.088214 -0.035619 0.937895 0.045 Uiso 1 1 calc R U . . .
C01H C 0.5892(5) 0.5683(4) 0.6218(3) 0.0296(12) Uani 1 1 d . . . . .
H01H H 0.519659 0.555856 0.588354 0.036 Uiso 1 1 calc R U . . .
C01I C 0.1530(6) -0.1321(4) 0.8480(3) 0.0352(13) Uani 1 1 d . . . . .
H01I H 0.066195 -0.168636 0.854078 0.042 Uiso 1 1 calc R U . . .
C01J C 0.5974(6) 0.6705(4) 0.6446(3) 0.0357(13) Uani 1 1 d . . . . .
H01J H 0.532260 0.727747 0.627207 0.043 Uiso 1 1 calc R U . . .
C01K C 0.9403(6) -0.0501(4) 0.6814(3) 0.0390(14) Uani 1 1 d . . . . .
H01K H 1.041615 -0.069363 0.687756 0.047 Uiso 1 1 calc R U . . .
C01L C 0.7632(5) 0.6054(4) 0.9630(3) 0.0314(13) Uani 1 1 d . . . . .
C01M C 0.1196(6) 0.2312(5) 0.5809(3) 0.0379(14) Uani 1 1 d . . . . .

loop_
_atom_site_aniso_label
_atom_site_aniso_U_11
_atom_site_aniso_U_22
_atom_site_aniso_U_33
_atom_site_aniso_U_23
_atom_site_aniso_U_13
_atom_site_aniso_U_12
P001 0.0230(6) 0.0122(6) 0.0224(7) -0.0019(5) -0.0030(5) -0.0009(5)
P002 0.0203(6) 0.0126(6) 0.0199(7) -0.0021(5) -0.0014(5) -0.0010(5)
S003 0.0264(6) 0.0233(7) 0.0344(8) -0.0018(6) -0.0033(5) -0.0019(5)
S004 0.0259(6) 0.0309(8) 0.0327(8) -0.0082(6) -0.0051(5) 0.0026(6)
F005 0.066(2) 0.031(2) 0.069(3) -0.0072(18) 0.0174(19) -0.0202(17)
F006 0.070(2) 0.035(2) 0.076(3) -0.010(2) -0.019(2) 0.0156(18)
F007 0.078(2) 0.044(2) 0.053(2) -0.0152(19) 0.0194(19) 0.0098(19)
O008 0.062(2) 0.034(2) 0.039(2) -0.0171(19) -0.0116(19) 0.008(2)
F009 0.086(3) 0.070(3) 0.038(2) 0.0125(19) -0.0127(19) 0.008(2)
O00A 0.057(2) 0.056(3) 0.024(2) -0.0038(19) -0.0027(18) 0.011(2)
F00B 0.0376(19) 0.060(3) 0.115(3) 0.005(2) -0.036(2) -0.0047(18)
F00C 0.094(3) 0.048(2) 0.097(3) 0.016(2) -0.061(3) -0.002(2)
O00D 0.030(2) 0.059(3) 0.080(3) -0.004(2) -0.018(2) -0.013(2)
O00E 0.045(2) 0.043(3) 0.081(3) 0.023(2) 0.009(2) -0.017(2)
O00F 0.096(3) 0.036(3) 0.048(3) -0.027(2) 0.021(2) -0.015(2)
C00G 0.017(2) 0.018(3) 0.019(3) 0.000(2) -0.0015(19) 0.003(2)
C00H 0.023(2) 0.010(2) 0.027(3) 0.000(2) -0.004(2) -0.0061(19)
C00I 0.023(2) 0.018(3) 0.024(3) 0.001(2) -0.001(2) -0.005(2)
C00J 0.025(2) 0.012(2) 0.025(3) -0.002(2) 0.003(2) -0.005(2)
C00K 0.027(3) 0.020(3) 0.033(3) 0.000(2) -0.002(2) 0.000(2)
C00L 0.024(2) 0.015(3) 0.026(3) -0.002(2) -0.003(2) -0.004(2)
C00M 0.018(2) 0.017(3) 0.023(3) 0.003(2) 0.0045(19) -0.006(2)
C00N 0.020(2) 0.019(3) 0.029(3) 0.004(2) -0.003(2) -0.003(2)
C00O 0.031(3) 0.018(3) 0.020(3) -0.004(2) -0.005(2) 0.001(2)
C00P 0.023(2) 0.021(3) 0.028(3) -0.004(2) 0.000(2) 0.000(2)
C00Q 0.033(3) 0.030(3) 0.028(3) -0.007(2) -0.007(2) -0.001(2)
C00R 0.042(3) 0.028(3) 0.023(3) -0.008(2) -0.006(2) -0.005(2)
C00S 0.032(3) 0.016(3) 0.028(3) -0.002(2) 0.001(2) -0.001(2)
C00T 0.023(2) 0.015(3) 0.023(3) -0.007(2) -0.002(2) 0.006(2)
C00U 0.034(3) 0.016(3) 0.030(3) -0.003(2) -0.007(2) 0.000(2)
C00V 0.013(2) 0.023(3) 0.027(3) -0.003(2) -0.0034(19) -0.0014(19)
C00W 0.015(2) 0.014(2) 0.024(3) -0.005(2) -0.0009(18) 0.0011(18)
C00X 0.034(3) 0.015(3) 0.040(3) -0.003(2) -0.013(2) -0.001(2)
C00Y 0.036(3) 0.017(3) 0.024(3) -0.001(2) -0.010(2) 0.001(2)
O00Z 0.071(3) 0.050(3) 0.111(4) -0.008(3) -0.066(3) 0.013(2)
C010 0.026(2) 0.025(3) 0.024(3) -0.004(2) -0.003(2) -0.003(2)
C011 0.021(2) 0.030(3) 0.043(3) 0.002(3) -0.007(2) -0.004(2)
C012 0.023(2) 0.015(3) 0.021(3) 0.001(2) -0.0023(19) -0.004(2)
C013 0.042(3) 0.043(4) 0.021(3) -0.008(3) 0.002(2) -0.003(3)
C014 0.027(2) 0.029(3) 0.031(3) -0.005(2) -0.002(2) -0.011(2)
C015 0.027(3) 0.025(3) 0.038(3) -0.004(2) -0.006(2) 0.000(2)
C016 0.036(3) 0.016(3) 0.048(4) -0.012(3) 0.002(3) -0.002(2)
C017 0.040(3) 0.017(3) 0.033(3) -0.002(2) 0.003(2) -0.007(2)
C018 0.031(3) 0.033(3) 0.028(3) -0.005(2) -0.001(2) -0.007(2)
C019 0.042(3) 0.045(4) 0.025(3) -0.002(3) 0.009(2) -0.016(3)
C01A 0.048(3) 0.024(3) 0.030(3) -0.006(2) 0.001(3) 0.001(3)
C01B 0.034(3) 0.020(3) 0.048(4) 0.003(3) -0.013(3) -0.011(2)
C01C 0.030(3) 0.024(3) 0.057(4) -0.001(3) -0.018(3) 0.004(2)
C01D 0.046(3) 0.034(3) 0.040(4) -0.004(3) 0.012(3) 0.003(3)
C01E 0.034(3) 0.031(3) 0.033(3) -0.002(3) -0.017(2) 0.001(2)
C01F 0.032(3) 0.016(3) 0.046(3) -0.003(3) -0.001(2) 0.005(2)
C01G 0.038(3) 0.027(3) 0.043(4) 0.005(3) 0.009(3) -0.004(3)
C01H 0.029(3) 0.029(3) 0.031(3) -0.002(2) -0.008(2) 0.001(2)
C01I 0.030(3) 0.031(3) 0.046(4) 0.012(3) -0.008(3) -0.012(2)
C01J 0.040(3) 0.017(3) 0.050(4) -0.002(3) -0.012(3) 0.011(2)
C01K 0.029(3) 0.033(3) 0.053(4) -0.011(3) 0.001(3) 0.002(2)
C01L 0.035(3) 0.029(3) 0.029(3) -0.003(3) -0.002(2) -0.001(2)
C01M 0.037(3) 0.036(4) 0.043(4) -0.007(3) -0.011(3) 0.000(3)

loop_
_atom_type_symbol
_atom_type_description
_atom_type_scat_dispersion_real
_atom_type_scat_dispersion_imag
_atom_type_scat_source
C C 0.0033 0.0016 'International Tables Vol C Tables 4.2.6.8 and 6.1.1.4'
H H 0.0000 0.0000 'International Tables Vol C Tables 4.2.6.8 and 6.1.1.4'
F F 0.0171 0.0103 'International Tables Vol C Tables 4.2.6.8 and 6.1.1.4'
O O 0.0106 0.0060 'International Tables Vol C Tables 4.2.6.8 and 6.1.1.4'
P P 0.1023 0.0942 'International Tables Vol C Tables 4.2.6.8 and 6.1.1.4'
S S 0.1246 0.1234 'International Tables Vol C Tables 4.2.6.8 and 6.1.1.4'

loop_
_geom_angle_atom_site_label_1
_geom_angle_atom_site_label_2
_geom_angle_atom_site_label_3
_geom_angle
_geom_angle_site_symmetry_1
_geom_angle_site_symmetry_3
_geom_angle_publ_flag
C00J P001 C00L 111.7(2) . . ?
C00J P001 C00W 111.2(2) . . ?
C00J P001 C00Y 111.4(2) . . ?
C00L P001 C00W 102.5(2) . . ?
C00Y P001 C00L 109.3(2) . . ?
C00Y P001 C00W 110.3(2) . . ?
C00H P002 C00W 106.8(2) . . ?
C00T P002 C00H 112.8(2) . . ?
C00T P002 C00W 106.6(2) . . ?
C00T P002 C012 113.9(2) . . ?
C012 P002 C00H 112.6(2) . . ?
C012 P002 C00W 103.1(2) . . ?
O00E S003 O00F 112.9(3) . . ?
O00E S003 C01L 103.9(2) . . ?
O00F S003 C01L 103.1(3) . . ?
O00Z S003 O00E 116.6(3) . . ?
O00Z S003 O00F 114.4(3) . . ?
O00Z S003 C01L 103.7(3) . . ?
O008 S004 O00D 115.1(2) . . ?
O008 S004 C01M 104.6(2) . . ?
O00A S004 O008 115.7(3) . . ?
O00A S004 O00D 112.4(3) . . ?
O00A S004 C01M 103.9(2) . . ?
O00D S004 C01M 103.3(3) . . ?
C010 C00G C00V 121.4(4) . . ?
C018 C00G C00V 119.9(4) . . ?
C018 C00G C010 118.6(4) . . ?
C00O C00H P002 120.4(3) . . ?
C00P C00H P002 119.3(4) . . ?
C00P C00H C00O 119.6(4) . . ?
C00S C00I H00I 120.1 . . ?
C00S C00I C012 119.8(4) . . ?
C012 C00I H00I 120.1 . . ?
C00U C00J P001 120.2(4) . . ?
C015 C00J P001 120.3(4) . . ?
C015 C00J C00U 119.6(4) . . ?
C00L C00K H00K 120.4 . . ?
C01B C00K H00K 120.4 . . ?
C01B C00K C00L 119.2(5) . . ?
C00K C00L P001 121.4(3) . . ?
C00K C00L C017 120.0(4) . . ?
C017 C00L P001 118.6(4) . . ?
C00N C00M C00V 120.3(4) . . ?
C01H C00M C00N 118.6(4) . . ?
C01H C00M C00V 121.1(4) . . ?
C00M C00N H00N 119.8 . . ?
C014 C00N C00M 120.5(4) . . ?
C014 C00N H00N 119.8 . . ?
C00H C00O H00O 120.3 . . ?
C00R C00O C00H 119.5(4) . . ?
C00R C00O H00O 120.3 . . ?
C00H C00P H00P 120.4 . . ?
C011 C00P C00H 119.2(5) . . ?
C011 C00P H00P 120.4 . . ?
C010 C00Q H00Q 119.7 . . ?
C013 C00Q H00Q 119.7 . . ?
C013 C00Q C010 120.5(5) . . ?
C00O C00R H00R 119.8 . . ?
C01E C00R C00O 120.4(5) . . ?
C01E C00R H00R 119.8 . . ?
C00I C00S H00S 119.8 . . ?
C01F C00S C00I 120.3(5) . . ?
C01F C00S H00S 119.8 . . ?
P002 C00T H00T 117.1 . . ?
C00V C00T P002 125.7(4) . . ?
C00V C00T H00T 117.1 . . ?
C00J C00U H00U 120.1 . . ?
C01A C00U C00J 119.8(5) . . ?
C01A C00U H00U 120.1 . . ?
C00G C00V C00M 117.7(4) . . ?
C00T C00V C00G 119.9(4) . . ?
C00T C00V C00M 122.2(4) . . ?
P001 C00W P002 123.7(2) . . ?
P001 C00W H00A 106.4 . . ?
P001 C00W H00B 106.4 . . ?
P002 C00W H00A 106.4 . . ?
P002 C00W H00B 106.4 . . ?
H00A C00W H00B 106.5 . . ?
C012 C00X H00X 120.1 . . ?
C01C C00X H00X 120.1 . . ?
C01C C00X C012 119.8(5) . . ?
P001 C00Y H00C 109.5 . . ?
P001 C00Y H00D 109.5 . . ?
P001 C00Y H00E 109.5 . . ?
H00C C00Y H00D 109.5 . . ?
H00C C00Y H00E 109.5 . . ?
H00D C00Y H00E 109.5 . . ?
C00G C010 H010 120.0 . . ?
C00Q C010 C00G 120.1(5) . . ?
C00Q C010 H010 120.0 . . ?
C00P C011 H011 119.6 . . ?
C01E C011 C00P 120.8(4) . . ?
C01E C011 H011 119.6 . . ?
C00I C012 P002 122.3(3) . . ?
C00X C012 P002 118.8(4) . . ?
C00X C012 C00I 118.8(4) . . ?
C00Q C013 H013 119.9 . . ?
C00Q C013 C019 120.2(5) . . ?
C019 C013 H013 119.9 . . ?
C00N C014 H014 119.9 . . ?
C016 C014 C00N 120.2(5) . . ?
C016 C014 H014 119.9 . . ?
C00J C015 H015 120.1 . . ?
C01K C015 C00J 119.9(5) . . ?
C01K C015 H015 120.1 . . ?
C014 C016 H016 119.9 . . ?
C014 C016 C01J 120.1(5) . . ?
C01J C016 H016 119.9 . . ?
C00L C017 H017 120.2 . . ?
C01G C017 C00L 119.6(5) . . ?
C01G C017 H017 120.2 . . ?
C00G C018 H018 119.6 . . ?
C019 C018 C00G 120.8(5) . . ?
C019 C018 H018 119.6 . . ?
C013 C019 H019 120.2 . . ?
C018 C019 C013 119.6(5) . . ?
C018 C019 H019 120.2 . . ?
C00U C01A H01A 120.1 . . ?
C00U C01A C01D 119.9(5) . . ?
C01D C01A H01A 120.1 . . ?
C00K C01B H01B 119.5 . . ?
C01I C01B C00K 121.0(5) . . ?
C01I C01B H01B 119.5 . . ?
C00X C01C H01C 119.8 . . ?
C01F C01C C00X 120.5(5) . . ?
C01F C01C H01C 119.8 . . ?
C01A C01D H01D 119.6 . . ?
C01K C01D C01A 120.7(5) . . ?
C01K C01D H01D 119.6 . . ?
C00R C01E H01E 119.7 . . ?
C011 C01E C00R 120.6(5) . . ?
C011 C01E H01E 119.7 . . ?
C00S C01F C01C 120.6(5) . . ?
C00S C01F H01F 119.7 . . ?
C01C C01F H01F 119.7 . . ?
C017 C01G H01G 119.8 . . ?
C017 C01G C01I 120.5(5) . . ?
C01I C01G H01G 119.8 . . ?
C00M C01H H01H 120.0 . . ?
C01J C01H C00M 120.0(5) . . ?
C01J C01H H01H 120.0 . . ?
C01B C01I C01G 119.7(5) . . ?
C01B C01I H01I 120.2 . . ?
C01G C01I H01I 120.2 . . ?
C016 C01J C01H 120.6(5) . . ?
C016 C01J H01J 119.7 . . ?
C01H C01J H01J 119.7 . . ?
C015 C01K H01K 120.0 . . ?
C01D C01K C015 120.1(5) . . ?
C01D C01K H01K 120.0 . . ?
F005 C01L S003 111.2(3) . . ?
F007 C01L S003 112.7(4) . . ?
F007 C01L F005 105.4(4) . . ?
F00C C01L S003 113.0(4) . . ?
F00C C01L F005 106.2(4) . . ?
F00C C01L F007 107.9(4) . . ?
F006 C01M S004 112.0(4) . . ?
F009 C01M S004 112.8(4) . . ?
F009 C01M F006 106.9(5) . . ?
F009 C01M F00B 107.8(5) . . ?
F00B C01M S004 110.4(4) . . ?
F00B C01M F006 106.6(4) . . ?

loop_
_geom_bond_atom_site_label_1
_geom_bond_atom_site_label_2
_geom_bond_distance
_geom_bond_site_symmetry_2
_geom_bond_publ_flag
P001 C00J 1.781(4) . ?
P001 C00L 1.794(4) . ?
P001 C00W 1.802(5) . ?
P001 C00Y 1.793(5) . ?
P002 C00H 1.792(5) . ?
P002 C00T 1.767(5) . ?
P002 C00W 1.815(4) . ?
P002 C012 1.784(5) . ?
S003 O00E 1.420(4) . ?
S003 O00F 1.427(4) . ?
S003 O00Z 1.415(4) . ?
S003 C01L 1.807(5) . ?
S004 O008 1.433(4) . ?
S004 O00A 1.432(4) . ?
S004 O00D 1.441(4) . ?
S004 C01M 1.807(6) . ?
F005 C01L 1.340(6) . ?
F006 C01M 1.334(6) . ?
F007 C01L 1.326(6) . ?
F009 C01M 1.324(6) . ?
F00B C01M 1.331(6) . ?
F00C C01L 1.315(6) . ?
C00G C00V 1.478(6) . ?
C00G C010 1.399(6) . ?
C00G C018 1.395(7) . ?
C00H C00O 1.402(6) . ?
C00H C00P 1.399(6) . ?
C00I H00I 0.9500 . ?
C00I C00S 1.375(6) . ?
C00I C012 1.407(6) . ?
C00J C00U 1.399(7) . ?
C00J C015 1.394(6) . ?
C00K H00K 0.9500 . ?
C00K C00L 1.391(6) . ?
C00K C01B 1.382(6) . ?
C00L C017 1.393(6) . ?
C00M C00N 1.402(6) . ?
C00M C00V 1.489(6) . ?
C00M C01H 1.395(7) . ?
C00N H00N 0.9500 . ?
C00N C014 1.389(7) . ?
C00O H00O 0.9500 . ?
C00O C00R 1.377(7) . ?
C00P H00P 0.9500 . ?
C00P C011 1.382(7) . ?
C00Q H00Q 0.9500 . ?
C00Q C010 1.383(6) . ?
C00Q C013 1.375(7) . ?
C00R H00R 0.9500 . ?
C00R C01E 1.376(7) . ?
C00S H00S 0.9500 . ?
C00S C01F 1.367(7) . ?
C00T H00T 0.9500 . ?
C00T C00V 1.365(6) . ?
C00U H00U 0.9500 . ?
C00U C01A 1.374(7) . ?
C00W H00A 0.9900 . ?
C00W H00B 0.9900 . ?
C00X H00X 0.9500 . ?
C00X C012 1.398(6) . ?
C00X C01C 1.374(7) . ?
C00Y H00C 0.9800 . ?
C00Y H00D 0.9800 . ?
C00Y H00E 0.9800 . ?
C010 H010 0.9500 . ?
C011 H011 0.9500 . ?
C011 C01E 1.363(7) . ?
C013 H013 0.9500 . ?
C013 C019 1.387(7) . ?
C014 H014 0.9500 . ?
C014 C016 1.366(7) . ?
C015 H015 0.9500 . ?
C015 C01K 1.384(7) . ?
C016 H016 0.9500 . ?
C016 C01J 1.381(7) . ?
C017 H017 0.9500 . ?
C017 C01G 1.379(7) . ?
C018 H018 0.9500 . ?
C018 C019 1.383(7) . ?
C019 H019 0.9500 . ?
C01A H01A 0.9500 . ?
C01A C01D 1.391(8) . ?
C01B H01B 0.9500 . ?
C01B C01I 1.372(7) . ?
C01C H01C 0.9500 . ?
C01C C01F 1.371(7) . ?
C01D H01D 0.9500 . ?
C01D C01K 1.366(8) . ?
C01E H01E 0.9500 . ?
C01F H01F 0.9500 . ?
C01G H01G 0.9500 . ?
C01G C01I 1.385(8) . ?
C01H H01H 0.9500 . ?
C01H C01J 1.386(7) . ?
C01I H01I 0.9500 . ?
C01J H01J 0.9500 . ?
C01K H01K 0.9500 . ?

loop_
_geom_torsion_atom_site_label_1
_geom_torsion_atom_site_label_2
_geom_torsion_atom_site_label_3
_geom_torsion_atom_site_label_4
_geom_torsion
_geom_torsion_site_symmetry_1
_geom_torsion_site_symmetry_2
_geom_torsion_site_symmetry_3
_geom_torsion_site_symmetry_4
_geom_torsion_publ_flag
P001 C00J C00U C01A 179.0(4) . . . . ?
P001 C00J C015 C01K -177.9(4) . . . . ?
P001 C00L C017 C01G 177.4(4) . . . . ?
P002 C00H C00O C00R 169.8(4) . . . . ?
P002 C00H C00P C011 -170.0(4) . . . . ?
P002 C00T C00V C00G -173.9(3) . . . . ?
P002 C00T C00V C00M 11.8(6) . . . . ?
O008 S004 C01M F006 176.9(4) . . . . ?
O008 S004 C01M F009 -62.4(5) . . . . ?
O008 S004 C01M F00B 58.3(4) . . . . ?
O00A S004 C01M F006 55.2(5) . . . . ?
O00A S004 C01M F009 175.9(4) . . . . ?
O00A S004 C01M F00B -63.5(4) . . . . ?
O00D S004 C01M F006 -62.3(4) . . . . ?
O00D S004 C01M F009 58.4(5) . . . . ?
O00D S004 C01M F00B 179.0(4) . . . . ?
O00E S003 C01L F005 -176.8(4) . . . . ?
O00E S003 C01L F007 -58.8(4) . . . . ?
O00E S003 C01L F00C 63.8(4) . . . . ?
O00F S003 C01L F005 65.1(4) . . . . ?
O00F S003 C01L F007 -176.8(4) . . . . ?
O00F S003 C01L F00C -54.2(4) . . . . ?
C00G C018 C019 C013 1.2(8) . . . . ?
C00H P002 C00T C00V -91.6(4) . . . . ?
C00H P002 C00W P001 -43.5(3) . . . . ?
C00H P002 C012 C00I 23.5(5) . . . . ?
C00H P002 C012 C00X -154.5(4) . . . . ?
C00H C00O C00R C01E 0.0(7) . . . . ?
C00H C00P C011 C01E 0.4(7) . . . . ?
C00I C00S C01F C01C -2.2(8) . . . . ?
C00J P001 C00L C00K 0.3(5) . . . . ?
C00J P001 C00L C017 -178.7(4) . . . . ?
C00J P001 C00W P002 -55.8(3) . . . . ?
C00J C00U C01A C01D -0.3(8) . . . . ?
C00J C015 C01K C01D -1.7(8) . . . . ?
C00K C00L C017 C01G -1.5(7) . . . . ?
C00K C01B C01I C01G -0.6(8) . . . . ?
C00L P001 C00J C00U 57.3(4) . . . . ?
C00L P001 C00J C015 -123.8(4) . . . . ?
C00L P001 C00W P002 -175.3(3) . . . . ?
C00L C00K C01B C01I -1.6(8) . . . . ?
C00L C017 C01G C01I -0.7(8) . . . . ?
C00M C00N C014 C016 -0.9(7) . . . . ?
C00M C01H C01J C016 0.9(8) . . . . ?
C00N C00M C00V C00G -112.5(5) . . . . ?
C00N C00M C00V C00T 61.8(6) . . . . ?
C00N C00M C01H C01J -0.5(7) . . . . ?
C00N C014 C016 C01J 1.3(7) . . . . ?
C00O C00H C00P C011 0.1(7) . . . . ?
C00O C00R C01E C011 0.5(8) . . . . ?
C00P C00H C00O C00R -0.3(7) . . . . ?
C00P C011 C01E C00R -0.7(8) . . . . ?
C00Q C013 C019 C018 0.8(8) . . . . ?
C00S C00I C012 P002 -177.0(4) . . . . ?
C00S C00I C012 C00X 1.0(7) . . . . ?
C00T P002 C00H C00O 172.8(4) . . . . ?
C00T P002 C00H C00P -17.0(5) . . . . ?
C00T P002 C00W P001 77.3(3) . . . . ?
C00T P002 C012 C00I -106.7(4) . . . . ?
C00T P002 C012 C00X 75.3(4) . . . . ?
C00U C00J C015 C01K 1.0(7) . . . . ?
C00U C01A C01D C01K -0.4(8) . . . . ?
C00V C00G C010 C00Q -173.2(4) . . . . ?
C00V C00G C018 C019 173.8(4) . . . . ?
C00V C00M C00N C014 177.5(4) . . . . ?
C00V C00M C01H C01J -177.5(4) . . . . ?
C00W P001 C00J C00U -56.6(4) . . . . ?
C00W P001 C00J C015 122.3(4) . . . . ?
C00W P001 C00L C00K 119.5(4) . . . . ?
C00W P001 C00L C017 -59.5(4) . . . . ?
C00W P002 C00H C00O -70.4(4) . . . . ?
C00W P002 C00H C00P 99.7(4) . . . . ?
C00W P002 C00T C00V 151.5(4) . . . . ?
C00W P002 C012 C00I 138.3(4) . . . . ?
C00W P002 C012 C00X -39.8(4) . . . . ?
C00X C01C C01F C00S 0.4(9) . . . . ?
C00Y P001 C00J C00U 179.9(4) . . . . ?
C00Y P001 C00J C015 -1.2(5) . . . . ?
C00Y P001 C00L C00K -123.5(4) . . . . ?
C00Y P001 C00L C017 57.6(4) . . . . ?
C00Y P001 C00W P002 68.4(3) . . . . ?
O00Z S003 C01L F005 -54.5(4) . . . . ?
O00Z S003 C01L F007 63.6(4) . . . . ?
O00Z S003 C01L F00C -173.8(4) . . . . ?
C010 C00G C00V C00M -162.9(4) . . . . ?
C010 C00G C00V C00T 22.6(6) . . . . ?
C010 C00G C018 C019 -3.8(7) . . . . ?
C010 C00Q C013 C019 -0.2(8) . . . . ?
C012 P002 C00H C00O 42.1(4) . . . . ?
C012 P002 C00H C00P -147.8(4) . . . . ?
C012 P002 C00T C00V 38.5(5) . . . . ?
C012 P002 C00W P001 -162.4(3) . . . . ?
C012 C00I C00S C01F 1.5(7) . . . . ?
C012 C00X C01C C01F 2.1(8) . . . . ?
C013 C00Q C010 C00G -2.4(7) . . . . ?
C014 C016 C01J C01H -1.4(8) . . . . ?
C015 C00J C00U C01A 0.0(7) . . . . ?
C017 C01G C01I C01B 1.8(8) . . . . ?
C018 C00G C00V C00M 19.6(6) . . . . ?
C018 C00G C00V C00T -154.9(4) . . . . ?
C018 C00G C010 C00Q 4.4(7) . . . . ?
C01A C01D C01K C015 1.4(9) . . . . ?
C01B C00K C00L P001 -176.3(4) . . . . ?
C01B C00K C00L C017 2.7(7) . . . . ?
C01C C00X C012 P002 175.3(4) . . . . ?
C01C C00X C012 C00I -2.8(8) . . . . ?
C01H C00M C00N C014 0.5(6) . . . . ?
C01H C00M C00V C00G 64.5(5) . . . . ?
C01H C00M C00V C00T -121.2(5) . . . . ?
